data_2103462
loop_
_publ_author_name
'Oswald, Iain D. H.'
'Allan, David R.'
'McGregor, Pamela A.'
'Motherwell, W. D. Samuel'
'Parsons, Simon'
'Pulham, Colin R.'

_publ_section_title
;
 The formation of paracetamol (acetaminophen) adducts with
 hydrogen-bond acceptors
;
_journal_issue 6
_journal_name_full 'Acta Crystallographica Section B'
_journal_page_first 1057
_journal_page_last 1066
_journal_paper_doi 10.1107/S0108768102015987
_journal_volume 58
_journal_year 2002
_chemical_formula_moiety '2[C8 H9 O2 N] , [C4 H8 O2]'
_chemical_formula_sum 'C10 H13 N O3'
_chemical_formula_weight 195.21
_chemical_name_common 'Paracetamol hemi-dioxane'
_chemical_name_systematic
;
 ?
;
_space_group_IT_number 14
_symmetry_cell_setting monoclinic
_symmetry_space_group_name_Hall '-P 2ybc'
_symmetry_space_group_name_H-M 'P 1 21/c 1'
_atom_sites_solution_hydrogens geom
_atom_sites_solution_primary direct
_atom_sites_solution_secondary difmap
_audit_creation_method SHELXL-97
_cell_angle_alpha 90.00
_cell_angle_beta 91.51(3)
_cell_angle_gamma 90.00
_cell_formula_units_Z 8
_cell_length_a 12.421(5)
_cell_length_b 12.056(4)
_cell_length_c 13.396(3)
_cell_measurement_reflns_used 80
_cell_measurement_temperature 220(2)
_cell_measurement_theta_max 22
_cell_measurement_theta_min 20
_cell_volume 2005.3(11)
_computing_cell_refinement 'Stoe DIF4'
_computing_data_collection 'Stoe DIF4'
_computing_data_reduction 'Stoe REDU4'
_computing_molecular_graphics SHELXTL
_computing_structure_refinement 'SHELXL-97 (Sheldrick, 1997)'
_computing_structure_solution 'SHELXS-97 (Sheldrick, 1990)'
_diffrn_ambient_temperature 220(2)
_diffrn_measured_fraction_theta_full 0.924
_diffrn_measured_fraction_theta_max 0.924
_diffrn_measurement_method Omega-theta
_diffrn_radiation_monochromator graphite
_diffrn_radiation_source 'fine-focus sealed tube'
_diffrn_radiation_type CuK\a
_diffrn_radiation_wavelength 1.54184
_diffrn_reflns_av_R_equivalents 0.0532
_diffrn_reflns_av_sigmaI/netI 0.0296
_diffrn_reflns_limit_h_max 15
_diffrn_reflns_limit_h_min -15
_diffrn_reflns_limit_k_max 14
_diffrn_reflns_limit_k_min 0
_diffrn_reflns_limit_l_max 15
_diffrn_reflns_limit_l_min 0
_diffrn_reflns_number 4865
_diffrn_reflns_theta_full 69.79
_diffrn_reflns_theta_max 69.79
_diffrn_reflns_theta_min 3.56
_diffrn_standards_decay_% 10.9
_diffrn_standards_interval_time 60
_diffrn_standards_number 3
_exptl_absorpt_coefficient_mu 0.795
_exptl_absorpt_correction_T_max 0.826
_exptl_absorpt_correction_T_min 0.602
_exptl_absorpt_correction_type empirical
_exptl_absorpt_process_details Psi-scans
_exptl_crystal_colour Colourless
_exptl_crystal_density_diffrn 1.293
_exptl_crystal_density_method 'not measured'
_exptl_crystal_description Lath
_exptl_crystal_F_000 832
_exptl_crystal_size_max 0.78
_exptl_crystal_size_mid 0.19
_exptl_crystal_size_min 0.16
_refine_diff_density_max 0.503
_refine_diff_density_min -0.260
_refine_ls_extinction_coef 0.0019(6)
_refine_ls_extinction_expression Fc^*^=kFc[1+0.001xFc^2^\l^3^/sin(2\q)]^-1/4^
_refine_ls_extinction_method SHELXL
_refine_ls_goodness_of_fit_ref 1.078
_refine_ls_hydrogen_treatment mixed
_refine_ls_matrix_type full
_refine_ls_number_parameters 285
_refine_ls_number_reflns 3499
_refine_ls_number_restraints 60
_refine_ls_restrained_S_all 1.070
_refine_ls_R_factor_all 0.0942
_refine_ls_R_factor_gt 0.0702
_refine_ls_shift/su_max 0.002
_refine_ls_shift/su_mean 0.000
_refine_ls_structure_factor_coef Fsqd
_refine_ls_weighting_details 'calc w=1/[\s^2^(Fo^2^)+(0.1250P)^2^+1.1494P] where P=(Fo^2^+2Fc^2^)/3'
_refine_ls_weighting_scheme calc
_refine_ls_wR_factor_gt 0.2024
_refine_ls_wR_factor_ref 0.2243
_reflns_number_gt 2508
_reflns_number_total 3499
_reflns_threshold_expression >2sigma(I)
_cod_data_source_file an0622.cif
_cod_data_source_block parody
_cod_depositor_comments
;
The following automatic conversions were performed:
'_symmetry_cell_setting' value 'Monoclinic' changed to 'monoclinic'
according to '/home/saulius/struct/CIF-dictionaries/cif_core.dic'
dictionary named 'cif_core.dic' version 2.4.1 from
2010-06-29.

'_exptl_absorpt_correction_type' value 'Empirical' changed to
'empirical' according to
'/home/saulius/struct/CIF-dictionaries/cif_core.dic' dictionary named
'cif_core.dic' version 2.4.1 from 2010-06-29.

Automatic conversion script
Id: cif_fix_enum 1527 2010-12-29 10:47:43Z saulius 

The following automatic conversions were performed:

'_symmetry_cell_setting' value 'Monoclinic' changed to 'monoclinic'
according to /home/saulius/struct/CIF-dictionaries/cif_core.dic
dictionary named 'cif_core.dic' version 2.4.1 from
2010-06-29.

'_exptl_absorpt_correction_type' value 'Empirical'
changed to 'empirical' according to
/home/saulius/struct/CIF-dictionaries/cif_core.dic dictionary named
'cif_core.dic' version 2.4.1 from 2010-06-29.

Automatic conversion script
Id: cif_fix_values 1715 2011-07-08 13:25:40Z adriana 
;
_cod_original_cell_volume 2005.4(11)
_cod_original_sg_symbol_H-M P21/c
_cod_database_code 2103462
_cod_database_fobs_code 2103462

loop_
_symmetry_equiv_pos_as_xyz
'x, y, z'
'-x, y+1/2, -z+1/2'
'-x, -y, -z'
'x, -y-1/2, z-1/2'

loop_
_atom_site_label
_atom_site_fract_x
_atom_site_fract_y
_atom_site_fract_z
_atom_site_U_iso_or_equiv
_atom_site_adp_type
_atom_site_calc_flag
_atom_site_refinement_flags
_atom_site_occupancy
_atom_site_disorder_assembly
_atom_site_disorder_group
_atom_site_type_symbol
N1A 0.6476(2) 0.1888(2) 0.5467(2) 0.0448(7) Uani d . 1 . . N
H1A 0.6273 0.2541 0.5258 0.054 Uiso calc R 1 . . H
O1A 0.8708(2) 0.1620(2) 0.9112(2) 0.0617(8) Uani d . 1 . . O
H11A 0.8514 0.1069 0.9432 0.093 Uiso calc R 1 . . H
C1A 0.8123(3) 0.1685(3) 0.8237(3) 0.0451(8) Uani d . 1 . . C
O2A 0.6509(2) 0.00621(19) 0.50956(18) 0.0533(7) Uani d . 1 . . O
C2A 0.8344(3) 0.2539(3) 0.7580(3) 0.0503(9) Uani d . 1 . . C
H2A 0.8870 0.3072 0.7750 0.060 Uiso calc R 1 . . H
C3A 0.7789(3) 0.2604(3) 0.6675(3) 0.0446(8) Uani d . 1 . . C
H3A 0.7945 0.3181 0.6229 0.053 Uiso calc R 1 . . H
C4A 0.7005(2) 0.1829(3) 0.6414(2) 0.0394(7) Uani d . 1 . . C
C5A 0.6756(3) 0.1001(3) 0.7104(3) 0.0446(8) Uani d . 1 . . C
H5A 0.6203 0.0491 0.6951 0.053 Uiso calc R 1 . . H
C6A 0.7309(3) 0.0929(3) 0.7999(3) 0.0452(8) Uani d . 1 . . C
H6A 0.7139 0.0366 0.8454 0.054 Uiso calc R 1 . . H
C7A 0.6259(3) 0.1027(3) 0.4864(3) 0.0426(8) Uani d . 1 . . C
C8A 0.5699(3) 0.1288(3) 0.3890(3) 0.0546(9) Uani d . 1 . . C
H8A1 0.5747 0.0654 0.3447 0.082 Uiso calc R 1 . . H
H8A2 0.6039 0.1925 0.3587 0.082 Uiso calc R 1 . . H
H8A3 0.4948 0.1453 0.4004 0.082 Uiso calc R 1 . . H
O1B 0.6221(2) -0.1836(2) 1.4071(2) 0.0607(7) Uani d . 1 . . O
H11B 0.6308 -0.1234 1.4363 0.091 Uiso calc R 1 . . H
N1B 0.8561(2) -0.1994(2) 1.0585(2) 0.0468(7) Uani d . 1 . . N
H1B 0.8834 -0.2632 1.0424 0.056 Uiso calc R 1 . . H
C1B 0.6821(3) -0.1853(3) 1.3238(3) 0.0451(8) Uani d . 1 . . C
O2B 0.8346(2) -0.0213(2) 1.0128(2) 0.0622(7) Uani d . 1 . . O
C2B 0.6749(3) -0.2762(3) 1.2616(3) 0.0478(8) Uani d . 1 . . C
H2B 0.6305 -0.3361 1.2787 0.057 Uiso calc R 1 . . H
C3B 0.7321(3) -0.2808(3) 1.1746(3) 0.0457(8) Uani d . 1 . . C
H3B 0.7252 -0.3427 1.1322 0.055 Uiso calc R 1 . . H
C4B 0.7995(3) -0.1940(3) 1.1498(2) 0.0415(7) Uani d . 1 . . C
C5B 0.8103(3) -0.1046(3) 1.2137(3) 0.0487(8) Uani d . 1 . . C
H5B 0.8576 -0.0465 1.1983 0.058 Uiso calc R 1 . . H
C6B 0.7522(3) -0.1002(3) 1.3000(3) 0.0488(8) Uani d . 1 . . C
H6B 0.7601 -0.0391 1.3430 0.059 Uiso calc R 1 . . H
C7B 0.8708(3) -0.1153(3) 0.9960(3) 0.0478(8) Uani d . 1 . . C
C8B 0.9310(3) -0.1401(4) 0.9041(3) 0.0603(10) Uani d . 1 . . C
H8B1 0.8896 -0.1149 0.8460 0.090 Uiso calc R 1 . . H
H8B2 0.9428 -0.2195 0.8992 0.090 Uiso calc R 1 . . H
H8B3 0.9999 -0.1022 0.9070 0.090 Uiso calc R 1 . . H
O1S 0.5646(2) 0.4055(2) 0.4916(2) 0.0611(7) Uani d . 1 . . O
C1S 0.4612(4) 0.4114(3) 0.4449(4) 0.0664(12) Uani d . 1 . . C
H1S1 0.4079 0.3799 0.4895 0.080 Uiso calc R 1 . . H
H1S2 0.4605 0.3671 0.3835 0.080 Uiso calc R 1 . . H
C2S 0.5686(3) 0.4723(3) 0.5796(3) 0.0546(9) Uani d . 1 . . C
H2S1 0.6414 0.4704 0.6095 0.065 Uiso calc R 1 . . H
H2S2 0.5188 0.4426 0.6284 0.065 Uiso calc R 1 . . H
O1T 0.9779(4) -0.4093(4) 1.0608(4) 0.0628(12) Uani d PU 0.75 A 1 O
C1T 0.9401(10) -0.5195(6) 1.0827(9) 0.060(3) Uani d PU 0.75 . 1 C
H1T1 0.8717 -0.5147 1.1174 0.072 Uiso calc PR 0.75 . 1 H
H1T2 0.9924 -0.5569 1.1272 0.072 Uiso calc PR 0.75 . 1 H
C2T 1.0755(5) -0.4148(5) 1.0093(6) 0.0572(15) Uani d PU 0.75 . 1 C
H2T1 1.1314 -0.4492 1.0520 0.069 Uiso calc PR 0.75 . 1 H
H2T2 1.0993 -0.3398 0.9924 0.069 Uiso calc PR 0.75 . 1 H
O1U 0.9370(11) -0.4053(10) 1.0036(12) 0.063(3) Uani d PU 0.25 B 2 O
C1U 0.942(3) -0.482(2) 1.087(2) 0.047(5) Uani d PU 0.25 . 2 C
H1U1 0.8738 -0.4817 1.1219 0.056 Uiso calc PR 0.25 . 2 H
H1U2 1.0000 -0.4611 1.1340 0.056 Uiso calc PR 0.25 . 2 H
C2U 1.037(2) -0.4060(18) 0.954(2) 0.074(5) Uani d PU 0.25 . 2 C
H2U1 1.0957 -0.3852 1.0007 0.089 Uiso calc PR 0.25 . 2 H
H2U2 1.0352 -0.3518 0.8993 0.089 Uiso calc PR 0.25 . 2 H

loop_
_atom_site_aniso_label
_atom_site_aniso_U_11
_atom_site_aniso_U_22
_atom_site_aniso_U_33
_atom_site_aniso_U_12
_atom_site_aniso_U_13
_atom_site_aniso_U_23
N1A 0.0532(15) 0.0317(14) 0.0491(18) 0.0055(11) -0.0059(13) 0.0037(12)
O1A 0.0857(19) 0.0534(16) 0.0449(16) -0.0115(13) -0.0167(13) 0.0022(12)
C1A 0.0563(19) 0.0395(17) 0.0395(19) -0.0019(14) 0.0011(14) -0.0042(14)
O2A 0.0792(17) 0.0373(13) 0.0432(14) 0.0072(11) -0.0003(12) -0.0031(10)
C2A 0.059(2) 0.0409(18) 0.051(2) -0.0119(15) -0.0026(16) -0.0006(15)
C3A 0.0553(18) 0.0330(16) 0.046(2) -0.0016(14) 0.0035(15) 0.0032(14)
C4A 0.0456(16) 0.0310(15) 0.0415(19) 0.0035(12) 0.0002(14) 0.0016(13)
C5A 0.0516(18) 0.0347(16) 0.047(2) -0.0055(13) 0.0020(15) -0.0007(14)
C6A 0.0591(19) 0.0364(17) 0.0399(19) -0.0051(14) -0.0001(15) 0.0045(14)
C7A 0.0473(17) 0.0386(17) 0.0420(19) 0.0000(13) 0.0038(14) 0.0016(14)
C8A 0.065(2) 0.047(2) 0.051(2) -0.0009(16) -0.0064(17) 0.0036(17)
O1B 0.0780(17) 0.0470(15) 0.0581(17) -0.0102(13) 0.0189(14) -0.0041(12)
N1B 0.0554(16) 0.0384(15) 0.0470(18) 0.0003(12) 0.0082(13) -0.0054(13)
C1B 0.0532(18) 0.0379(17) 0.044(2) 0.0003(14) 0.0011(15) 0.0018(14)
O2B 0.0785(17) 0.0552(16) 0.0531(16) 0.0120(13) 0.0064(13) 0.0069(13)
C2B 0.0532(19) 0.0386(17) 0.051(2) -0.0076(14) -0.0013(15) 0.0009(15)
C3B 0.0526(18) 0.0347(16) 0.050(2) -0.0006(14) -0.0006(15) -0.0065(15)
C4B 0.0460(16) 0.0392(17) 0.0392(19) 0.0023(13) -0.0012(13) -0.0010(14)
C5B 0.057(2) 0.0424(18) 0.046(2) -0.0086(15) 0.0015(15) -0.0036(15)
C6B 0.064(2) 0.0388(17) 0.044(2) -0.0072(15) 0.0036(16) -0.0077(15)
C7B 0.0457(17) 0.053(2) 0.045(2) -0.0009(15) -0.0018(14) -0.0052(16)
C8B 0.060(2) 0.069(3) 0.052(2) -0.0099(19) 0.0092(18) -0.004(2)
O1S 0.0635(15) 0.0430(14) 0.0759(19) 0.0124(11) -0.0143(13) -0.0094(13)
C1S 0.075(3) 0.039(2) 0.083(3) 0.0006(18) -0.022(2) -0.0075(19)
C2S 0.056(2) 0.051(2) 0.057(2) 0.0035(16) -0.0065(17) 0.0052(18)
O1T 0.078(3) 0.032(2) 0.080(3) -0.009(2) 0.031(2) -0.012(2)
C1T 0.066(4) 0.033(5) 0.082(5) -0.012(4) 0.025(3) -0.007(4)
C2T 0.051(3) 0.033(3) 0.087(5) -0.010(2) 0.008(3) -0.003(3)
O1U 0.071(8) 0.036(6) 0.081(9) 0.013(5) 0.018(6) 0.002(6)
C1U 0.062(11) 0.033(14) 0.045(9) 0.008(11) 0.013(7) -0.018(8)
C2U 0.088(13) 0.044(10) 0.093(14) -0.009(9) 0.040(10) -0.007(10)

loop_
_atom_type_symbol
_atom_type_description
_atom_type_scat_dispersion_real
_atom_type_scat_dispersion_imag
_atom_type_scat_source
C C 0.0181 0.0091 'International Tables Vol C Tables 4.2.6.8 and 6.1.1.4'
H H 0.0000 0.0000 'International Tables Vol C Tables 4.2.6.8 and 6.1.1.4'
N N 0.0311 0.0180 'International Tables Vol C Tables 4.2.6.8 and 6.1.1.4'
O O 0.0492 0.0322 'International Tables Vol C Tables 4.2.6.8 and 6.1.1.4'

loop_
_geom_angle_atom_site_label_1
_geom_angle_atom_site_label_2
_geom_angle_atom_site_label_3
_geom_angle_site_symmetry_1
_geom_angle_site_symmetry_3
_geom_angle
C7A N1A C4A . . 125.7(3)
C7A N1A H1A . . 117.2
C4A N1A H1A . . 117.2
C1A O1A H11A . . 109.5
O1A C1A C2A . . 118.5(3)
O1A C1A C6A . . 121.8(3)
C2A C1A C6A . . 119.7(3)
C3A C2A C1A . . 119.8(3)
C3A C2A H2A . . 120.1
C1A C2A H2A . . 120.1
C2A C3A C4A . . 120.9(3)
C2A C3A H3A . . 119.6
C4A C3A H3A . . 119.6
C3A C4A C5A . . 118.7(3)
C3A C4A N1A . . 119.8(3)
C5A C4A N1A . . 121.5(3)
C6A C5A C4A . . 120.6(3)
C6A C5A H5A . . 119.7
C4A C5A H5A . . 119.7
C5A C6A C1A . . 120.3(3)
C5A C6A H6A . . 119.9
C1A C6A H6A . . 119.9
O2A C7A N1A . . 122.1(3)
O2A C7A C8A . . 121.5(3)
N1A C7A C8A . . 116.4(3)
C7A C8A H8A1 . . 109.5
C7A C8A H8A2 . . 109.5
H8A1 C8A H8A2 . . 109.5
C7A C8A H8A3 . . 109.5
H8A1 C8A H8A3 . . 109.5
H8A2 C8A H8A3 . . 109.5
C1B O1B H11B . . 109.5
C7B N1B C4B . . 125.6(3)
C7B N1B H1B . . 117.2
C4B N1B H1B . . 117.2
O1B C1B C2B . . 118.7(3)
O1B C1B C6B . . 122.6(3)
C2B C1B C6B . . 118.7(3)
C1B C2B C3B . . 121.0(3)
C1B C2B H2B . . 119.5
C3B C2B H2B . . 119.5
C2B C3B C4B . . 119.9(3)
C2B C3B H3B . . 120.0
C4B C3B H3B . . 120.0
C5B C4B C3B . . 119.4(3)
C5B C4B N1B . . 121.6(3)
C3B C4B N1B . . 119.0(3)
C4B C5B C6B . . 120.3(3)
C4B C5B H5B . . 119.9
C6B C5B H5B . . 119.9
C5B C6B C1B . . 120.6(3)
C5B C6B H6B . . 119.7
C1B C6B H6B . . 119.7
O2B C7B N1B . . 121.7(3)
O2B C7B C8B . . 121.7(3)
N1B C7B C8B . . 116.6(3)
C7B C8B H8B1 . . 109.5
C7B C8B H8B2 . . 109.5
H8B1 C8B H8B2 . . 109.5
C7B C8B H8B3 . . 109.5
H8B1 C8B H8B3 . . 109.5
H8B2 C8B H8B3 . . 109.5
C1S O1S C2S . . 110.4(3)
O1S C1S C2S . 3_666 111.3(3)
O1S C1S H1S1 . . 109.4
C2S C1S H1S1 3_666 . 109.4
O1S C1S H1S2 . . 109.4
C2S C1S H1S2 3_666 . 109.4
H1S1 C1S H1S2 . . 108.0
O1S C2S C1S . 3_666 110.3(3)
O1S C2S H2S1 . . 109.6
C1S C2S H2S1 3_666 . 109.6
O1S C2S H2S2 . . 109.6
C1S C2S H2S2 3_666 . 109.6
H2S1 C2S H2S2 . . 108.1
C2T O1T C1T . . 110.2(6)
O1T C1T C2T . 3_747 111.2(8)
O1T C1T H1T1 . . 109.4
C2T C1T H1T1 3_747 . 109.4
O1T C1T H1T2 . . 109.4
C2T C1T H1T2 3_747 . 109.4
H1T1 C1T H1T2 . . 108.0
O1T C2T C1T . 3_747 109.8(6)
O1T C2T H2T1 . . 109.7
C1T C2T H2T1 3_747 . 109.7
O1T C2T H2T2 . . 109.7
C1T C2T H2T2 3_747 . 109.7
H2T1 C2T H2T2 . . 108.2
C2U O1U C1U . . 109.6(19)
O1U C1U C2U . 3_747 108(2)
O1U C1U H1U1 . . 110.1
C2U C1U H1U1 3_747 . 110.1
O1U C1U H1U2 . . 110.1
C2U C1U H1U2 3_747 . 110.1
H1U1 C1U H1U2 . . 108.5
O1U C2U C1U . 3_747 110(2)
O1U C2U H2U1 . . 109.7
C1U C2U H2U1 3_747 . 109.7
O1U C2U H2U2 . . 109.7
C1U C2U H2U2 3_747 . 109.7
H2U1 C2U H2U2 . . 108.2

loop_
_geom_bond_atom_site_label_1
_geom_bond_atom_site_label_2
_geom_bond_site_symmetry_2
_geom_bond_distance
N1A C7A . 1.338(4)
N1A C4A . 1.416(4)
N1A H1A . 0.8700
O1A C1A . 1.366(4)
O1A H11A . 0.8300
C1A C2A . 1.387(5)
C1A C6A . 1.392(5)
O2A C7A . 1.241(4)
C2A C3A . 1.381(5)
C2A H2A . 0.9400
C3A C4A . 1.388(4)
C3A H3A . 0.9400
C4A C5A . 1.400(5)
C5A C6A . 1.369(5)
C5A H5A . 0.9400
C6A H6A . 0.9400
C7A C8A . 1.496(5)
C8A H8A1 . 0.9700
C8A H8A2 . 0.9700
C8A H8A3 . 0.9700
O1B C1B . 1.358(4)
O1B H11B . 0.8300
N1B C7B . 1.330(5)
N1B C4B . 1.429(4)
N1B H1B . 0.8700
C1B C2B . 1.378(5)
C1B C6B . 1.388(5)
O2B C7B . 1.241(4)
C2B C3B . 1.382(5)
C2B H2B . 0.9400
C3B C4B . 1.386(5)
C3B H3B . 0.9400
C4B C5B . 1.380(5)
C5B C6B . 1.381(5)
C5B H5B . 0.9400
C6B H6B . 0.9400
C7B C8B . 1.489(5)
C8B H8B1 . 0.9700
C8B H8B2 . 0.9700
C8B H8B3 . 0.9700
O1S C1S . 1.415(5)
O1S C2S . 1.428(5)
C1S C2S 3_666 1.485(5)
C1S H1S1 . 0.9800
C1S H1S2 . 0.9800
C2S C1S 3_666 1.485(5)
C2S H2S1 . 0.9800
C2S H2S2 . 0.9800
O1T C2T . 1.413(7)
O1T C1T . 1.442(7)
C1T C2T 3_747 1.473(13)
C1T H1T1 . 0.9800
C1T H1T2 . 0.9800
C2T C1T 3_747 1.473(13)
C2T H2T1 . 0.9800
C2T H2T2 . 0.9800
O1U C2U . 1.43(2)
O1U C1U . 1.45(3)
C1U C2U 3_747 1.48(3)
C1U H1U1 . 0.9800
C1U H1U2 . 0.9800
C2U C1U 3_747 1.48(3)
C2U H2U1 . 0.9800
C2U H2U2 . 0.9800
